data_4069918
loop_
_publ_author_name
'Ren, Shikuo'
'Deng, Liang'
'Chan, Hoi-Shan'
'Xie, Zuowei'

_publ_section_title
;
 Synthesis and Structural Characterization of Zirconium&#x2212;Carboryne
 Complexes
;
_journal_issue 19
_journal_name_full Organometallics
_journal_page_first 5749
_journal_paper_doi 10.1021/om900504g
_journal_volume 28
_journal_year 2009
_chemical_formula_sum 'C14 H34 B10 Cl2 O3 Zr'
_chemical_formula_weight 520.63
_chemical_name_systematic
;

 ?

;
_space_group_IT_number 19
_symmetry_cell_setting orthorhombic
_symmetry_space_group_name_Hall 'P 2ac 2ab'
_symmetry_space_group_name_H-M 'P 21 21 21'
_atom_sites_solution_hydrogens geom
_atom_sites_solution_primary direct
_atom_sites_solution_secondary difmap
_audit_creation_method SHELXL-97
_cell_angle_alpha 90.00
_cell_angle_beta 90.00
_cell_angle_gamma 90.00
_cell_formula_units_Z 4
_cell_length_a 11.0010(17)
_cell_length_b 13.832(2)
_cell_length_c 16.716(3)
_cell_measurement_reflns_used 935
_cell_measurement_temperature 293(2)
_cell_measurement_theta_max 26.00
_cell_measurement_theta_min 2.37
_cell_volume 2543.6(7)
_computing_cell_refinement 'Bruker SMART'
_computing_data_collection 'Bruker SMART'
_computing_data_reduction 'Bruker SAINT'
_computing_molecular_graphics 'Bruker SHELXTL'
_computing_publication_material 'Bruker SHELXTL'
_computing_structure_refinement 'SHELXL-97 (Sheldrick, 1997)'
_computing_structure_solution 'SHELXS-97 (Sheldrick, 1990)'
_diffrn_ambient_temperature 293(2)
_diffrn_measured_fraction_theta_full 0.994
_diffrn_measured_fraction_theta_max 0.994
_diffrn_measurement_device_type 'CCD area detector'
_diffrn_measurement_method 'phi and omega scans'
_diffrn_radiation_monochromator graphite
_diffrn_radiation_source 'fine-focus sealed tube'
_diffrn_radiation_type MoK\a
_diffrn_radiation_wavelength 0.71073
_diffrn_reflns_av_R_equivalents 0.0441
_diffrn_reflns_av_sigmaI/netI 0.0481
_diffrn_reflns_limit_h_max 14
_diffrn_reflns_limit_h_min -14
_diffrn_reflns_limit_k_max 17
_diffrn_reflns_limit_k_min -18
_diffrn_reflns_limit_l_max 18
_diffrn_reflns_limit_l_min -22
_diffrn_reflns_number 17369
_diffrn_reflns_theta_full 28.05
_diffrn_reflns_theta_max 28.05
_diffrn_reflns_theta_min 1.91
_exptl_absorpt_coefficient_mu 0.656
_exptl_absorpt_correction_T_max 1.0000
_exptl_absorpt_correction_T_min 0.508650
_exptl_absorpt_correction_type multi-scan
_exptl_absorpt_process_details 'SADABS (Sheldrick, 1996)'
_exptl_crystal_colour colourless
_exptl_crystal_density_diffrn 1.360
_exptl_crystal_density_meas 0
_exptl_crystal_density_method 'not measured'
_exptl_crystal_description block
_exptl_crystal_F_000 1064
_exptl_crystal_size_max 0.40
_exptl_crystal_size_mid 0.30
_exptl_crystal_size_min 0.20
_refine_diff_density_max 0.652
_refine_diff_density_min -0.294
_refine_diff_density_rms 0.069
_refine_ls_abs_structure_details 'Flack H D (1983), Acta Cryst. A39, 876-881'
_refine_ls_abs_structure_Flack -0.06(5)
_refine_ls_extinction_method none
_refine_ls_goodness_of_fit_ref 1.037
_refine_ls_hydrogen_treatment riding
_refine_ls_matrix_type full
_refine_ls_number_parameters 271
_refine_ls_number_reflns 6101
_refine_ls_number_restraints 0
_refine_ls_restrained_S_all 1.037
_refine_ls_R_factor_all 0.0551
_refine_ls_R_factor_gt 0.0384
_refine_ls_shift/su_max 0.001
_refine_ls_shift/su_mean 0.000
_refine_ls_structure_factor_coef Fsqd
_refine_ls_weighting_details 'calc w=1/[\s^2^(Fo^2^)+(0.0511P)^2^+0.1197P] where P=(Fo^2^+2Fc^2^)/3'
_refine_ls_weighting_scheme calc
_refine_ls_wR_factor_gt 0.0881
_refine_ls_wR_factor_ref 0.0980
_reflns_number_gt 5012
_reflns_number_total 6101
_reflns_threshold_expression >2sigma(I)
_cod_data_source_file om900504g_si_001.cif
_cod_data_source_block 6
_cod_depositor_comments
;
The following automatic conversions were performed:

'_symmetry_cell_setting' value 'Orthorhombic' changed to
'orthorhombic' according to
/home/saulius/struct/CIF-dictionaries/cif_core.dic dictionary named
'cif_core.dic' version 2.4.2 from 2011-04-26.

Automatic conversion script
Id: cif_fix_values 1715 2011-07-08 13:25:40Z adriana 
;
_cod_original_cell_volume 2543.5(7)
_cod_original_sg_symbol_H-M P2(1)2(1)2(1)
_cod_database_code 4069918

loop_
_symmetry_equiv_pos_as_xyz
'x, y, z'
'-x+1/2, -y, z+1/2'
'-x, y+1/2, -z+1/2'
'x+1/2, -y+1/2, -z'

loop_
_atom_site_label
_atom_site_type_symbol
_atom_site_fract_x
_atom_site_fract_y
_atom_site_fract_z
_atom_site_U_iso_or_equiv
_atom_site_adp_type
_atom_site_occupancy
_atom_site_symmetry_multiplicity
_atom_site_calc_flag
_atom_site_refinement_flags
Zr1 Zr 0.64651(3) 0.38302(2) 0.367709(17) 0.03761(9) Uani 1 1 d .
Cl1 Cl 0.64561(10) 0.53455(6) 0.29006(5) 0.0535(2) Uani 1 1 d .
Cl2 Cl 0.59647(10) 0.27139(7) 0.47772(6) 0.0617(3) Uani 1 1 d .
O1 O 0.5170(3) 0.48069(19) 0.44585(17) 0.0580(7) Uani 1 1 d .
O2 O 0.4680(2) 0.35236(16) 0.31071(15) 0.0472(6) Uani 1 1 d .
O3 O 0.7832(2) 0.45090(18) 0.44918(14) 0.0515(6) Uani 1 1 d .
C1 C 0.8079(3) 0.3410(2) 0.2921(2) 0.0418(8) Uani 1 1 d .
C2 C 0.7109(3) 0.2511(2) 0.2980(2) 0.0407(7) Uani 1 1 d .
C11 C 0.5412(5) 0.5798(3) 0.4715(3) 0.0879(16) Uani 1 1 d .
H11A H 0.5647 0.6194 0.4261 0.105 Uiso 1 1 calc R
H11B H 0.6064 0.5811 0.5105 0.105 Uiso 1 1 calc R
C12 C 0.4276(6) 0.6164(5) 0.5071(4) 0.112(2) Uani 1 1 d .
H12A H 0.4000 0.6734 0.4786 0.135 Uiso 1 1 calc R
H12B H 0.4406 0.6335 0.5627 0.135 Uiso 1 1 calc R
C13 C 0.3343(7) 0.5368(5) 0.5007(4) 0.125(3) Uani 1 1 d .
H13A H 0.2887 0.5309 0.5501 0.150 Uiso 1 1 calc R
H13B H 0.2781 0.5496 0.4573 0.150 Uiso 1 1 calc R
C14 C 0.4055(5) 0.4479(4) 0.4849(3) 0.0818(14) Uani 1 1 d .
H14A H 0.4241 0.4147 0.5345 0.098 Uiso 1 1 calc R
H14B H 0.3607 0.4044 0.4503 0.098 Uiso 1 1 calc R
C15 C 0.3886(4) 0.4186(3) 0.2674(3) 0.0672(12) Uani 1 1 d .
H15A H 0.4313 0.4466 0.2222 0.081 Uiso 1 1 calc R
H15B H 0.3619 0.4704 0.3023 0.081 Uiso 1 1 calc R
C16 C 0.2841(5) 0.3619(4) 0.2397(4) 0.114(2) Uani 1 1 d .
H16A H 0.2911 0.3476 0.1831 0.136 Uiso 1 1 calc R
H16B H 0.2088 0.3966 0.2489 0.136 Uiso 1 1 calc R
C17 C 0.2883(5) 0.2697(4) 0.2890(5) 0.110(2) Uani 1 1 d .
H17A H 0.2426 0.2771 0.3383 0.132 Uiso 1 1 calc R
H17B H 0.2553 0.2156 0.2591 0.132 Uiso 1 1 calc R
C18 C 0.4156(4) 0.2556(3) 0.3054(4) 0.0718(13) Uani 1 1 d .
H18A H 0.4537 0.2190 0.2627 0.086 Uiso 1 1 calc R
H18B H 0.4265 0.2209 0.3553 0.086 Uiso 1 1 calc R
C19 C 0.8789(4) 0.5166(4) 0.4199(3) 0.0806(15) Uani 1 1 d .
H19A H 0.9263 0.4861 0.3780 0.097 Uiso 1 1 calc R
H19B H 0.8439 0.5759 0.3992 0.097 Uiso 1 1 calc R
C20 C 0.9529(8) 0.5355(8) 0.4893(4) 0.198(6) Uani 1 1 d .
H20A H 1.0369 0.5206 0.4768 0.238 Uiso 1 1 calc R
H20B H 0.9483 0.6038 0.5022 0.238 Uiso 1 1 calc R
C21 C 0.9182(6) 0.4831(4) 0.5546(3) 0.1003(19) Uani 1 1 d .
H21A H 0.9017 0.5260 0.5992 0.120 Uiso 1 1 calc R
H21B H 0.9825 0.4390 0.5700 0.120 Uiso 1 1 calc R
C22 C 0.8065(5) 0.4280(4) 0.5332(3) 0.0804(15) Uani 1 1 d .
H22A H 0.8194 0.3591 0.5401 0.096 Uiso 1 1 calc R
H22B H 0.7386 0.4478 0.5664 0.096 Uiso 1 1 calc R
B3 B 0.8446(4) 0.2444(3) 0.3503(2) 0.0460(9) Uani 1 1 d .
H3 H 0.8511 0.2473 0.4159 0.055 Uiso 1 1 calc R
B4 B 0.9551(4) 0.3004(3) 0.2889(3) 0.0535(10) Uani 1 1 d .
H4 H 1.0338 0.3389 0.3139 0.064 Uiso 1 1 calc R
B5 B 0.8812(4) 0.3429(3) 0.2030(3) 0.0547(11) Uani 1 1 d .
H5 H 0.9118 0.4091 0.1726 0.066 Uiso 1 1 calc R
B6 B 0.7262(4) 0.3110(3) 0.2101(2) 0.0450(9) Uani 1 1 d .
H6 H 0.6546 0.3568 0.1842 0.054 Uiso 1 1 calc R
B7 B 0.7843(4) 0.1422(3) 0.3001(3) 0.0507(10) Uani 1 1 d .
H7 H 0.7513 0.0781 0.3325 0.061 Uiso 1 1 calc R
B8 B 0.9418(4) 0.1707(3) 0.2927(3) 0.0562(11) Uani 1 1 d .
H8 H 1.0118 0.1242 0.3197 0.067 Uiso 1 1 calc R
B9 B 0.9642(4) 0.2330(4) 0.2006(3) 0.0596(11) Uani 1 1 d .
H9 H 1.0503 0.2268 0.1675 0.071 Uiso 1 1 calc R
B10 B 0.8224(4) 0.2405(3) 0.1497(2) 0.0528(10) Uani 1 1 d .
H10 H 0.8157 0.2394 0.0841 0.063 Uiso 1 1 calc R
B11 B 0.7122(4) 0.1847(3) 0.2120(3) 0.0489(9) Uani 1 1 d .
H11 H 0.6325 0.1474 0.1870 0.059 Uiso 1 1 calc R
B12 B 0.8592(4) 0.1354(3) 0.2062(3) 0.0549(10) Uani 1 1 d .
H12 H 0.8764 0.0656 0.1768 0.066 Uiso 1 1 calc R

loop_
_atom_site_aniso_label
_atom_site_aniso_U_11
_atom_site_aniso_U_22
_atom_site_aniso_U_33
_atom_site_aniso_U_23
_atom_site_aniso_U_13
_atom_site_aniso_U_12
Zr1 0.03599(15) 0.03644(14) 0.04040(15) 0.00613(13) 0.00087(14) -0.00194(13)
Cl1 0.0616(5) 0.0404(4) 0.0586(5) 0.0135(4) -0.0020(5) -0.0013(5)
Cl2 0.0641(6) 0.0625(6) 0.0585(6) 0.0212(4) 0.0135(5) -0.0018(5)
O1 0.0587(17) 0.0544(16) 0.0607(16) 0.0017(13) 0.0109(13) 0.0082(12)
O2 0.0359(13) 0.0381(12) 0.0676(16) 0.0029(11) -0.0050(11) 0.0006(9)
O3 0.0540(16) 0.0577(15) 0.0429(13) 0.0039(11) -0.0074(12) -0.0085(12)
C1 0.0338(17) 0.0475(18) 0.0440(18) 0.0048(15) -0.0002(14) -0.0069(14)
C2 0.0334(17) 0.0399(17) 0.0487(18) 0.0056(15) 0.0003(14) -0.0012(13)
C11 0.118(5) 0.062(3) 0.084(3) -0.025(2) 0.014(3) 0.001(3)
C12 0.115(5) 0.127(5) 0.094(4) -0.056(4) -0.041(4) 0.055(4)
C13 0.127(6) 0.124(5) 0.125(5) 0.017(4) 0.056(5) 0.059(5)
C14 0.075(3) 0.091(3) 0.079(3) 0.002(3) 0.026(3) 0.010(3)
C15 0.047(2) 0.061(2) 0.094(3) 0.019(2) -0.021(2) 0.0001(18)
C16 0.074(4) 0.090(4) 0.177(6) 0.013(4) -0.055(4) -0.014(3)
C17 0.050(3) 0.072(3) 0.208(7) -0.006(4) -0.030(4) -0.004(3)
C18 0.045(2) 0.045(2) 0.125(4) 0.000(2) -0.013(3) -0.0082(18)
C19 0.070(3) 0.096(3) 0.076(3) 0.005(3) -0.003(2) -0.039(3)
C20 0.188(9) 0.310(12) 0.096(5) 0.061(7) -0.070(5) -0.184(9)
C21 0.108(5) 0.113(4) 0.080(4) -0.016(3) -0.038(3) -0.019(4)
C22 0.096(4) 0.092(3) 0.054(3) 0.004(2) -0.014(2) -0.012(3)
B3 0.040(2) 0.049(2) 0.049(2) 0.0066(16) 0.0030(18) 0.0053(18)
B4 0.032(2) 0.064(3) 0.064(3) -0.001(2) 0.0070(19) -0.0008(19)
B5 0.053(3) 0.057(2) 0.055(2) 0.003(2) 0.009(2) -0.0098(19)
B6 0.042(2) 0.049(2) 0.044(2) 0.0085(17) -0.0015(17) -0.0041(17)
B7 0.050(2) 0.043(2) 0.059(2) 0.0052(18) 0.003(2) 0.0060(18)
B8 0.044(2) 0.057(3) 0.067(3) 0.000(2) -0.005(2) 0.014(2)
B9 0.046(3) 0.064(3) 0.069(3) -0.005(2) 0.012(2) -0.002(2)
B10 0.053(3) 0.059(2) 0.047(2) -0.0008(18) 0.0042(17) 0.0015(19)
B11 0.048(2) 0.046(2) 0.052(2) -0.0035(18) -0.0043(19) 0.0001(18)
B12 0.050(2) 0.053(2) 0.062(2) -0.0042(18) 0.005(2) 0.008(2)

loop_
_atom_type_symbol
_atom_type_description
_atom_type_scat_dispersion_real
_atom_type_scat_dispersion_imag
_atom_type_scat_source
C C 0.0033 0.0016 'International Tables Vol C Tables 4.2.6.8 and 6.1.1.4'
H H 0.0000 0.0000 'International Tables Vol C Tables 4.2.6.8 and 6.1.1.4'
B B 0.0013 0.0007 'International Tables Vol C Tables 4.2.6.8 and 6.1.1.4'
Cl Cl 0.1484 0.1585 'International Tables Vol C Tables 4.2.6.8 and 6.1.1.4'
Zr Zr -2.9673 0.5597 'International Tables Vol C Tables 4.2.6.8 and 6.1.1.4'
O O 0.0106 0.0060 'International Tables Vol C Tables 4.2.6.8 and 6.1.1.4'

loop_
_geom_angle_atom_site_label_1
_geom_angle_atom_site_label_2
_geom_angle_atom_site_label_3
_geom_angle
O2 Zr1 O3 159.27(9)
O2 Zr1 C1 113.95(11)
O3 Zr1 C1 85.42(11)
O2 Zr1 C2 84.43(10)
O3 Zr1 C2 116.02(11)
C1 Zr1 C2 42.44(11)
O2 Zr1 O1 79.22(10)
O3 Zr1 O1 80.12(10)
C1 Zr1 O1 159.02(11)
C2 Zr1 O1 158.44(10)
O2 Zr1 Cl2 90.17(7)
O3 Zr1 Cl2 87.64(7)
C1 Zr1 Cl2 115.63(9)
C2 Zr1 Cl2 87.07(8)
O1 Zr1 Cl2 79.08(7)
O2 Zr1 Cl1 86.16(7)
O3 Zr1 Cl1 88.07(7)
C1 Zr1 Cl1 85.84(9)
C2 Zr1 Cl1 114.41(9)
O1 Zr1 Cl1 78.59(7)
Cl2 Zr1 Cl1 157.67(4)
C11 O1 C14 108.2(3)
C11 O1 Zr1 126.1(3)
C14 O1 Zr1 125.2(3)
C15 O2 C18 108.0(3)
C15 O2 Zr1 128.5(2)
C18 O2 Zr1 123.4(2)
C22 O3 C19 109.1(3)
C22 O3 Zr1 127.7(3)
C19 O3 Zr1 122.5(2)
C2 C1 B6 61.2(2)
C2 C1 B5 112.0(3)
B6 C1 B5 62.9(2)
C2 C1 B3 61.6(2)
B6 C1 B3 113.4(3)
B5 C1 B3 113.7(3)
C2 C1 B4 111.5(3)
B6 C1 B4 113.4(3)
B5 C1 B4 61.8(3)
B3 C1 B4 62.4(2)
C2 C1 Zr1 69.52(17)
B6 C1 Zr1 95.7(2)
B5 C1 Zr1 149.7(3)
B3 C1 Zr1 94.0(2)
B4 C1 Zr1 147.7(3)
C1 C2 B6 60.9(2)
C1 C2 B11 110.6(3)
B6 C2 B11 62.1(2)
C1 C2 B7 111.2(3)
B6 C2 B7 113.6(3)
B11 C2 B7 62.5(2)
C1 C2 B3 60.9(2)
B6 C2 B3 112.6(3)
B11 C2 B3 113.2(3)
B7 C2 B3 62.4(2)
C1 C2 Zr1 68.03(17)
B6 C2 Zr1 94.73(19)
B11 C2 Zr1 149.8(2)
B7 C2 Zr1 147.4(2)
B3 C2 Zr1 92.85(19)
O1 C11 C12 106.6(5)
C11 C12 C13 107.3(5)
C14 C13 C12 105.0(6)
O1 C14 C13 105.4(5)
O2 C15 C16 106.9(4)
C15 C16 C17 104.7(4)
C18 C17 C16 104.3(5)
C17 C18 O2 105.7(4)
C20 C19 O3 104.4(4)
C21 C20 C19 112.9(5)
C20 C21 C22 108.1(4)
O3 C22 C21 105.3(4)
C1 B3 C2 57.47(19)
C1 B3 B8 106.6(3)
C2 B3 B8 105.9(3)
C1 B3 B4 59.2(2)
C2 B3 B4 105.7(3)
B8 B3 B4 61.3(3)
C1 B3 B7 105.5(3)
C2 B3 B7 58.7(2)
B8 B3 B7 60.5(2)
B4 B3 B7 109.4(3)
C1 B4 B9 104.8(3)
C1 B4 B5 58.5(2)
B9 B4 B5 60.8(3)
C1 B4 B3 58.4(2)
B9 B4 B3 107.2(3)
B5 B4 B3 107.7(3)
C1 B4 B8 104.4(3)
B9 B4 B8 60.2(3)
B5 B4 B8 109.0(3)
B3 B4 B8 59.2(2)
C1 B5 B4 59.6(2)
C1 B5 B6 58.5(2)
B4 B5 B6 108.0(3)
C1 B5 B9 104.6(3)
B4 B5 B9 59.5(3)
B6 B5 B9 106.5(3)
C1 B5 B10 104.6(3)
B4 B5 B10 108.0(3)
B6 B5 B10 59.2(2)
B9 B5 B10 59.9(3)
C1 B6 C2 58.0(2)
C1 B6 B11 106.0(3)
C2 B6 B11 59.3(2)
C1 B6 B10 106.4(3)
C2 B6 B10 106.6(3)
B11 B6 B10 60.7(3)
C1 B6 B5 58.7(2)
C2 B6 B5 106.0(3)
B11 B6 B5 109.5(3)
B10 B6 B5 61.2(3)
C2 B7 B3 58.9(2)
C2 B7 B11 58.7(2)
B3 B7 B11 107.3(3)
C2 B7 B12 104.4(3)
B3 B7 B12 106.7(3)
B11 B7 B12 59.4(2)
C2 B7 B8 105.3(3)
B3 B7 B8 59.5(3)
B11 B7 B8 107.7(3)
B12 B7 B8 59.9(3)
B3 B8 B12 107.0(3)
B3 B8 B7 60.0(3)
B12 B8 B7 59.8(3)
B3 B8 B9 106.0(3)
B12 B8 B9 60.0(3)
B7 B8 B9 107.5(3)
B3 B8 B4 59.5(2)
B12 B8 B4 106.7(3)
B7 B8 B4 107.5(3)
B9 B8 B4 58.4(3)
B4 B9 B5 59.7(3)
B4 B9 B10 108.8(3)
B5 B9 B10 60.7(3)
B4 B9 B12 108.8(3)
B5 B9 B12 108.4(3)
B10 B9 B12 60.0(3)
B4 B9 B8 61.3(3)
B5 B9 B8 108.9(3)
B10 B9 B8 108.7(3)
B12 B9 B8 59.8(3)
B6 B10 B11 59.5(2)
B6 B10 B9 106.6(3)
B11 B10 B9 107.0(3)
B6 B10 B12 106.6(3)
B11 B10 B12 59.2(2)
B9 B10 B12 60.0(3)
B6 B10 B5 59.6(2)
B11 B10 B5 107.4(3)
B9 B10 B5 59.5(3)
B12 B10 B5 107.4(3)
C2 B11 B6 58.7(2)
C2 B11 B12 105.2(3)
B6 B11 B12 107.8(3)
C2 B11 B7 58.8(2)
B6 B11 B7 107.8(3)
B12 B11 B7 60.4(2)
C2 B11 B10 105.4(3)
B6 B11 B10 59.8(2)
B12 B11 B10 60.5(3)
B7 B11 B10 109.0(3)
B11 B12 B7 60.3(3)
B11 B12 B8 108.6(3)
B7 B12 B8 60.2(3)
B11 B12 B9 107.8(3)
B7 B12 B9 107.9(3)
B8 B12 B9 60.1(3)
B11 B12 B10 60.2(2)
B7 B12 B10 108.7(3)
B8 B12 B10 108.9(3)
B9 B12 B10 60.0(3)

loop_
_geom_bond_atom_site_label_1
_geom_bond_atom_site_label_2
_geom_bond_distance
Zr1 O2 2.223(2)
Zr1 O3 2.235(3)
Zr1 C1 2.255(4)
Zr1 C2 2.278(3)
Zr1 O1 2.358(3)
Zr1 Cl2 2.4634(9)
Zr1 Cl1 2.4652(8)
O1 C11 1.461(5)
O1 C14 1.461(5)
O2 C15 1.458(4)
O2 C18 1.461(4)
O3 C22 1.462(5)
O3 C19 1.474(5)
C1 C2 1.641(4)
C1 B6 1.691(5)
C1 B5 1.695(6)
C1 B3 1.701(5)
C1 B4 1.715(6)
C2 B6 1.696(5)
C2 B11 1.707(5)
C2 B7 1.709(5)
C2 B3 1.712(5)
C11 C12 1.474(7)
C12 C13 1.508(9)
C13 C14 1.482(7)
C15 C16 1.466(6)
C16 C17 1.519(8)
C17 C18 1.440(6)
C19 C20 1.442(7)
C20 C21 1.364(8)
C21 C22 1.490(7)
B3 B8 1.764(6)
B3 B4 1.769(6)
B3 B7 1.772(6)
B4 B9 1.749(7)
B4 B5 1.752(7)
B4 B8 1.801(7)
B5 B6 1.766(6)
B5 B9 1.772(7)
B5 B10 1.794(6)
B6 B11 1.754(6)
B6 B10 1.758(6)
B7 B11 1.773(6)
B7 B12 1.774(6)
B7 B8 1.781(6)
B8 B12 1.776(7)
B8 B9 1.782(7)
B9 B10 1.780(7)
B9 B12 1.780(6)
B10 B11 1.774(6)
B10 B12 1.780(6)
B11 B12 1.757(6)
